data_1508248
loop_
_publ_author_name
'Arnold, Polly L.'
'Mansell, Stephen M.'
'Maron, Laurent'
'McKay, David'

_publ_section_title
;
 Spontaneous reduction and C-H borylation of arenes mediated by
 uranium(III) disproportionation.
;
_journal_issue 8
_journal_name_full 'Nature chemistry'
_journal_page_first 668
_journal_page_last 674
_journal_paper_doi 10.1038/nchem.1392
_journal_volume 4
_journal_year 2012
_chemical_formula_moiety 'C68 H94 O4 U2'
_chemical_formula_sum 'C68 H94 O4 U2'
_chemical_formula_weight 1451.49
_chemical_name_systematic ?
_space_group_IT_number 15
_symmetry_cell_setting monoclinic
_symmetry_space_group_name_Hall '-C 2yc'
_symmetry_space_group_name_H-M 'C 1 2/c 1'
_atom_sites_solution_hydrogens geom
_atom_sites_solution_primary direct
_atom_sites_solution_secondary difmap
_audit_creation_method SHELXL-97
_cell_angle_alpha 90.00
_cell_angle_beta 108.504(7)
_cell_angle_gamma 90.00
_cell_formula_units_Z 4
_cell_length_a 25.9066(18)
_cell_length_b 13.8525(6)
_cell_length_c 17.9287(12)
_cell_measurement_reflns_used 8019
_cell_measurement_temperature 170(2)
_cell_measurement_theta_max 29.9642
_cell_measurement_theta_min 3.1328
_cell_volume 6101.5(7)
_computing_cell_refinement
;
CrysAlisPro, Agilent Technologies,
Version 1.171.34.49 (release 20-01-2011 CrysAlis171 .NET)
(compiled Jan 20 2011,15:58:25)
;
_computing_data_collection
;
CrysAlisPro, Agilent Technologies,
Version 1.171.34.49 (release 20-01-2011 CrysAlis171 .NET)
(compiled Jan 20 2011,15:58:25)
;
_computing_data_reduction
;
CrysAlisPro, Agilent Technologies,
Version 1.171.34.49 (release 20-01-2011 CrysAlis171 .NET)
(compiled Jan 20 2011,15:58:25)
;
_computing_structure_refinement 'SHELXL-97 (Sheldrick, 1997)'
_computing_structure_solution 'SHELXS-97 (Sheldrick, 1990)'
_diffrn_ambient_temperature 170(2)
_diffrn_detector_area_resol_mean 16.1042
_diffrn_measured_fraction_theta_full 0.998
_diffrn_measured_fraction_theta_max 0.998
_diffrn_measurement_device_type 'Xcalibur, Eos'
_diffrn_measurement_method '\w scans'
_diffrn_radiation_monochromator graphite
_diffrn_radiation_source 'Enhance (Mo) X-ray Source'
_diffrn_radiation_type MoK\a
_diffrn_radiation_wavelength 0.71073
_diffrn_reflns_av_R_equivalents 0.0433
_diffrn_reflns_av_sigmaI/netI 0.0474
_diffrn_reflns_limit_h_max 33
_diffrn_reflns_limit_h_min -32
_diffrn_reflns_limit_k_max 17
_diffrn_reflns_limit_k_min -17
_diffrn_reflns_limit_l_max 23
_diffrn_reflns_limit_l_min -23
_diffrn_reflns_number 25882
_diffrn_reflns_theta_full 27.50
_diffrn_reflns_theta_max 27.50
_diffrn_reflns_theta_min 3.14
_diffrn_standards_number 0
_exptl_absorpt_coefficient_mu 5.348
_exptl_absorpt_correction_T_max 1.00000
_exptl_absorpt_correction_T_min 0.75669
_exptl_absorpt_correction_type multi-scan
_exptl_absorpt_process_details
;
CrysAlisPro, Agilent Technologies,
Version 1.171.34.49 (release 20-01-2011 CrysAlis171 .NET)
(compiled Jan 20 2011,15:58:25)
Empirical absorption correction using spherical harmonics,
 implemented in SCALE3 ABSPACK scaling algorithm.
;
_exptl_crystal_colour Black
_exptl_crystal_density_diffrn 1.580
_exptl_crystal_density_method 'not measured'
_exptl_crystal_description Prism
_exptl_crystal_F_000 2872
_exptl_crystal_size_max 0.225
_exptl_crystal_size_mid 0.175
_exptl_crystal_size_min 0.104
_refine_diff_density_max 1.060
_refine_diff_density_min -1.017
_refine_diff_density_rms 0.105
_refine_ls_extinction_method none
_refine_ls_goodness_of_fit_ref 0.998
_refine_ls_hydrogen_treatment constr
_refine_ls_matrix_type full
_refine_ls_number_parameters 363
_refine_ls_number_reflns 6991
_refine_ls_number_restraints 0
_refine_ls_restrained_S_all 0.998
_refine_ls_R_factor_all 0.0671
_refine_ls_R_factor_gt 0.0308
_refine_ls_shift/su_max 0.001
_refine_ls_shift/su_mean 0.000
_refine_ls_structure_factor_coef Fsqd
_refine_ls_weighting_details 'calc w=1/[\s^2^(Fo^2^)+(0.0231P)^2^+12.9161P] where P=(Fo^2^+2Fc^2^)/3'
_refine_ls_weighting_scheme calc
_refine_ls_wR_factor_gt 0.0573
_refine_ls_wR_factor_ref 0.0696
_reflns_number_gt 4344
_reflns_number_total 6991
_reflns_threshold_expression >2sigma(I)
_cod_data_source_file nchem.1392-s7.cif
_cod_data_source_block (DtbpO)2U(biphenyl)U(ODtbp)2_complex_3
_cod_depositor_comments
;
The following automatic conversions were performed:

'_symmetry_cell_setting' value 'Monoclinic' changed to 'monoclinic'
according to /home/saulius/struct/CIF-dictionaries/cif_core.dic
dictionary named 'cif_core.dic' version 2.4.2 from 2011-04-26.

Automatic conversion script
Id: cif_fix_values 1891 2012-01-12 08:04:46Z andrius 
;
_cod_original_cell_volume 6101.5(6)
_cod_original_sg_symbol_H-M C2/c
_cod_database_code 1508248

loop_
_symmetry_equiv_pos_as_xyz
'x, y, z'
'-x, y, -z+1/2'
'x+1/2, y+1/2, z'
'-x+1/2, y+1/2, -z+1/2'
'-x, -y, -z'
'x, -y, z-1/2'
'-x+1/2, -y+1/2, -z'
'x+1/2, -y+1/2, z-1/2'

loop_
_atom_site_label
_atom_site_type_symbol
_atom_site_fract_x
_atom_site_fract_y
_atom_site_fract_z
_atom_site_U_iso_or_equiv
_atom_site_adp_type
_atom_site_occupancy
_atom_site_symmetry_multiplicity
_atom_site_calc_flag
_atom_site_refinement_flags
U1 U 0.068161(6) 0.252436(14) 0.355949(9) 0.02534(6) Uani 1 1 d .
O1 O 0.13555(13) 0.1538(2) 0.39774(18) 0.0307(8) Uani 1 1 d .
O2 O 0.09711(13) 0.3657(2) 0.43877(18) 0.0299(8) Uani 1 1 d .
C1 C 0.0000 0.3556(5) 0.2500 0.035(2) Uani 1 2 d S
H1 H 0.0000 0.4242 0.2500 0.042 Uiso 1 2 calc SR
C2 C 0.03321(19) 0.3049(4) 0.2137(3) 0.0350(13) Uani 1 1 d .
H2 H 0.0573 0.3392 0.1929 0.042 Uiso 1 1 calc R
C3 C 0.03028(19) 0.2002(4) 0.2086(3) 0.0286(12) Uani 1 1 d .
H3 H 0.0484 0.1671 0.1777 0.034 Uiso 1 1 calc R
C4 C 0.0000 0.1456(5) 0.2500 0.0285(17) Uani 1 2 d S
C5 C 0.0068(8) 0.0381(4) 0.2465(18) 0.033(4) Uani 0.50 1 d PG
C6 C 0.0534(6) -0.0035(7) 0.2392(13) 0.034(4) Uani 0.50 1 d PG
H6 H 0.0820 0.0362 0.2339 0.041 Uiso 0.50 1 calc PR
C7 C 0.0586(4) -0.1028(7) 0.2396(8) 0.057(4) Uani 0.50 1 d PG
H7 H 0.0906 -0.1314 0.2346 0.068 Uiso 0.50 1 calc PR
C8 C 0.0171(5) -0.1605(5) 0.2474(11) 0.064(7) Uani 0.50 1 d PG
H8 H 0.0206 -0.2288 0.2477 0.077 Uiso 0.50 1 calc PR
C9 C -0.0296(5) -0.1189(7) 0.2547(9) 0.054(5) Uani 0.50 1 d PG
H9 H -0.0581 -0.1586 0.2600 0.065 Uiso 0.50 1 calc PR
C10 C -0.0347(6) -0.0196(7) 0.2542(13) 0.049(5) Uani 0.50 1 d PG
H10 H -0.0668 0.0090 0.2593 0.059 Uiso 0.50 1 calc PR
C11 C 0.1579(2) 0.0662(3) 0.3910(3) 0.0301(11) Uani 1 1 d .
C12 C 0.1438(2) -0.0157(4) 0.4275(3) 0.0374(13) Uani 1 1 d .
C13 C 0.1617(3) -0.1044(4) 0.4104(4) 0.0613(18) Uani 1 1 d .
H13 H 0.1521 -0.1609 0.4331 0.074 Uiso 1 1 calc R
C14 C 0.1932(3) -0.1133(4) 0.3615(4) 0.072(2) Uani 1 1 d .
H14 H 0.2031 -0.1755 0.3484 0.086 Uiso 1 1 calc R
C15 C 0.2100(3) -0.0331(4) 0.3321(4) 0.0562(17) Uani 1 1 d .
H15 H 0.2331 -0.0404 0.3006 0.067 Uiso 1 1 calc R
C16 C 0.1944(2) 0.0596(4) 0.3467(3) 0.0350(12) Uani 1 1 d .
C17 C 0.1132(2) -0.0085(4) 0.4880(3) 0.0419(14) Uani 1 1 d .
C18 C 0.0580(2) 0.0400(6) 0.4563(4) 0.091(3) Uani 1 1 d .
H18A H 0.0378 0.0311 0.4935 0.137 Uiso 1 1 calc R
H18B H 0.0377 0.0111 0.4056 0.137 Uiso 1 1 calc R
H18C H 0.0631 0.1091 0.4492 0.137 Uiso 1 1 calc R
C20 C 0.1478(2) 0.0454(5) 0.5598(3) 0.0574(17) Uani 1 1 d .
H20A H 0.1545 0.1111 0.5447 0.086 Uiso 1 1 calc R
H20B H 0.1826 0.0118 0.5822 0.086 Uiso 1 1 calc R
H20C H 0.1287 0.0484 0.5990 0.086 Uiso 1 1 calc R
C19 C 0.1017(4) -0.1081(5) 0.5169(5) 0.108(3) Uani 1 1 d .
H19A H 0.1362 -0.1418 0.5415 0.162 Uiso 1 1 calc R
H19B H 0.0792 -0.1459 0.4722 0.162 Uiso 1 1 calc R
H19C H 0.0824 -0.1000 0.5555 0.162 Uiso 1 1 calc R
C21 C 0.2195(2) 0.1489(4) 0.3204(3) 0.0348(12) Uani 1 1 d .
C22 C 0.1777(2) 0.2135(4) 0.2644(3) 0.0527(16) Uani 1 1 d .
H22A H 0.1556 0.2451 0.2927 0.079 Uiso 1 1 calc R
H22B H 0.1542 0.1745 0.2213 0.079 Uiso 1 1 calc R
H22C H 0.1963 0.2625 0.2429 0.079 Uiso 1 1 calc R
C24 C 0.2517(2) 0.2046(4) 0.3939(3) 0.0418(13) Uani 1 1 d .
H24A H 0.2652 0.2650 0.3784 0.063 Uiso 1 1 calc R
H24B H 0.2825 0.1654 0.4249 0.063 Uiso 1 1 calc R
H24C H 0.2280 0.2192 0.4255 0.063 Uiso 1 1 calc R
C23 C 0.2598(2) 0.1202(4) 0.2775(3) 0.0565(17) Uani 1 1 d .
H23A H 0.2410 0.0808 0.2315 0.085 Uiso 1 1 calc R
H23B H 0.2897 0.0829 0.3131 0.085 Uiso 1 1 calc R
H23C H 0.2744 0.1784 0.2605 0.085 Uiso 1 1 calc R
C25 C 0.10771(19) 0.4390(3) 0.4920(3) 0.0285(11) Uani 1 1 d .
C26 C 0.0865(2) 0.4351(4) 0.5552(3) 0.0367(12) Uani 1 1 d .
C27 C 0.0997(2) 0.5102(4) 0.6096(3) 0.0503(15) Uani 1 1 d .
H27 H 0.0862 0.5084 0.6530 0.060 Uiso 1 1 calc R
C28 C 0.1311(3) 0.5854(5) 0.6028(4) 0.0607(19) Uani 1 1 d .
H28 H 0.1397 0.6349 0.6415 0.073 Uiso 1 1 calc R
C29 C 0.1507(2) 0.5902(4) 0.5395(3) 0.0504(15) Uani 1 1 d .
H29 H 0.1720 0.6443 0.5349 0.060 Uiso 1 1 calc R
C30 C 0.1401(2) 0.5180(3) 0.4822(3) 0.0327(12) Uani 1 1 d .
C31 C 0.0521(2) 0.3515(4) 0.5693(3) 0.0426(14) Uani 1 1 d .
C32 C 0.0071(3) 0.3230(7) 0.4956(4) 0.134(4) Uani 1 1 d .
H32A H 0.0160 0.2610 0.4764 0.201 Uiso 1 1 calc R
H32B H 0.0032 0.3725 0.4551 0.201 Uiso 1 1 calc R
H32C H -0.0272 0.3171 0.5074 0.201 Uiso 1 1 calc R
C33 C 0.0887(3) 0.2703(5) 0.6054(6) 0.103(3) Uani 1 1 d .
H33A H 0.0669 0.2134 0.6081 0.154 Uiso 1 1 calc R
H33B H 0.1113 0.2884 0.6586 0.154 Uiso 1 1 calc R
H33C H 0.1121 0.2553 0.5734 0.154 Uiso 1 1 calc R
C34 C 0.0203(3) 0.3778(5) 0.6240(5) 0.088(3) Uani 1 1 d .
H34A H -0.0037 0.3242 0.6266 0.131 Uiso 1 1 calc R
H34B H -0.0016 0.4356 0.6042 0.131 Uiso 1 1 calc R
H34C H 0.0456 0.3907 0.6766 0.131 Uiso 1 1 calc R
C35 C 0.1627(2) 0.5259(4) 0.4134(3) 0.0371(13) Uani 1 1 d .
C36 C 0.1169(2) 0.5326(5) 0.3371(3) 0.0652(19) Uani 1 1 d .
H36A H 0.1319 0.5379 0.2935 0.098 Uiso 1 1 calc R
H36B H 0.0948 0.5897 0.3379 0.098 Uiso 1 1 calc R
H36C H 0.0942 0.4746 0.3301 0.098 Uiso 1 1 calc R
C37 C 0.1999(2) 0.4418(4) 0.4131(4) 0.0543(16) Uani 1 1 d .
H37A H 0.1802 0.3811 0.4119 0.081 Uiso 1 1 calc R
H37B H 0.2317 0.4440 0.4606 0.081 Uiso 1 1 calc R
H37C H 0.2118 0.4457 0.3664 0.081 Uiso 1 1 calc R
C38 C 0.1979(3) 0.6160(4) 0.4192(4) 0.0648(19) Uani 1 1 d .
H38A H 0.2119 0.6179 0.3745 0.097 Uiso 1 1 calc R
H38B H 0.2284 0.6141 0.4684 0.097 Uiso 1 1 calc R
H38C H 0.1759 0.6737 0.4185 0.097 Uiso 1 1 calc R

loop_
_atom_site_aniso_label
_atom_site_aniso_U_11
_atom_site_aniso_U_22
_atom_site_aniso_U_33
_atom_site_aniso_U_23
_atom_site_aniso_U_13
_atom_site_aniso_U_12
U1 0.02371(9) 0.02499(9) 0.02337(8) -0.00202(10) 0.00188(6) 0.00209(11)
O1 0.0271(19) 0.0336(19) 0.0333(19) 0.0073(15) 0.0120(15) 0.0078(15)
O2 0.0311(19) 0.0295(18) 0.0278(18) -0.0067(14) 0.0073(14) -0.0011(15)
C1 0.028(5) 0.021(4) 0.042(5) 0.000 -0.010(4) 0.000
C2 0.022(3) 0.044(3) 0.035(3) 0.014(3) 0.004(2) -0.007(3)
C3 0.028(3) 0.035(3) 0.023(3) -0.003(2) 0.007(2) 0.005(2)
C4 0.033(5) 0.022(4) 0.026(4) 0.000 0.003(3) 0.000
C5 0.043(11) 0.027(4) 0.024(6) -0.004(8) 0.003(7) -0.016(8)
C6 0.034(9) 0.021(6) 0.038(8) -0.009(5) -0.002(7) 0.004(5)
C7 0.078(13) 0.040(8) 0.045(8) -0.013(6) 0.010(8) 0.018(8)
C8 0.13(2) 0.018(6) 0.045(7) -0.004(8) 0.024(12) -0.011(9)
C9 0.091(14) 0.020(8) 0.047(9) 0.002(7) 0.014(10) -0.015(8)
C10 0.058(15) 0.034(8) 0.053(9) 0.011(7) 0.014(10) -0.002(7)
C11 0.030(3) 0.027(3) 0.031(3) 0.001(2) 0.006(2) 0.003(2)
C12 0.043(3) 0.034(3) 0.037(3) 0.003(2) 0.016(3) 0.001(3)
C13 0.081(5) 0.034(3) 0.081(5) 0.006(3) 0.043(4) -0.005(3)
C14 0.110(6) 0.029(3) 0.097(6) -0.004(3) 0.064(5) 0.011(4)
C15 0.076(5) 0.040(3) 0.069(4) -0.005(3) 0.046(4) 0.006(3)
C16 0.042(3) 0.033(3) 0.034(3) 0.001(2) 0.017(2) 0.003(2)
C17 0.043(4) 0.043(3) 0.041(3) 0.014(3) 0.017(3) -0.002(3)
C18 0.042(4) 0.186(9) 0.050(4) 0.042(5) 0.020(3) 0.008(5)
C20 0.042(4) 0.092(5) 0.040(4) -0.005(3) 0.016(3) -0.001(3)
C19 0.173(9) 0.066(5) 0.130(8) 0.004(5) 0.113(7) -0.032(6)
C21 0.033(3) 0.040(3) 0.034(3) 0.004(2) 0.016(2) 0.004(2)
C22 0.035(3) 0.065(4) 0.056(4) 0.027(3) 0.012(3) -0.003(3)
C24 0.035(3) 0.042(3) 0.049(3) 0.003(3) 0.014(3) -0.006(3)
C23 0.059(4) 0.066(4) 0.059(4) -0.003(3) 0.039(3) -0.007(3)
C25 0.024(3) 0.028(3) 0.030(3) -0.007(2) 0.005(2) 0.003(2)
C26 0.033(3) 0.047(3) 0.029(3) -0.006(2) 0.007(2) 0.000(3)
C27 0.046(4) 0.069(4) 0.044(3) -0.019(3) 0.024(3) -0.010(3)
C28 0.064(4) 0.067(4) 0.058(4) -0.041(3) 0.029(3) -0.016(4)
C29 0.050(4) 0.043(3) 0.061(4) -0.022(3) 0.022(3) -0.013(3)
C30 0.032(3) 0.028(3) 0.038(3) -0.005(2) 0.011(2) 0.004(2)
C31 0.043(3) 0.058(4) 0.029(3) -0.006(3) 0.016(2) -0.010(3)
C32 0.129(8) 0.201(10) 0.068(5) -0.014(6) 0.024(5) -0.135(8)
C33 0.064(5) 0.065(5) 0.194(10) 0.050(5) 0.062(6) 0.007(4)
C34 0.090(6) 0.088(6) 0.115(7) 0.000(5) 0.075(5) -0.010(5)
C35 0.040(3) 0.032(3) 0.042(3) 0.000(2) 0.016(3) -0.003(3)
C36 0.060(4) 0.095(5) 0.039(4) 0.018(3) 0.013(3) -0.002(4)
C37 0.052(4) 0.054(4) 0.068(4) 0.001(3) 0.035(3) 0.001(3)
C38 0.080(5) 0.054(4) 0.076(5) -0.006(3) 0.047(4) -0.020(4)

loop_
_atom_type_symbol
_atom_type_description
_atom_type_scat_dispersion_real
_atom_type_scat_dispersion_imag
_atom_type_scat_source
C C 0.0033 0.0016 'International Tables Vol C Tables 4.2.6.8 and 6.1.1.4'
H H 0.0000 0.0000 'International Tables Vol C Tables 4.2.6.8 and 6.1.1.4'
O O 0.0106 0.0060 'International Tables Vol C Tables 4.2.6.8 and 6.1.1.4'
U U -9.6767 9.6646 'International Tables Vol C Tables 4.2.6.8 and 6.1.1.4'

loop_
_geom_angle_atom_site_label_1
_geom_angle_atom_site_label_2
_geom_angle_atom_site_label_3
_geom_angle
_geom_angle_site_symmetry_1
_geom_angle_site_symmetry_3
O2 U1 O1 99.08(12) . .
O2 U1 C2 115.25(15) . .
O1 U1 C2 121.63(15) . .
O2 U1 C3 127.37(14) . 2
O1 U1 C3 124.14(14) . 2
C2 U1 C3 68.72(14) . 2
O2 U1 C1 96.48(15) . .
O1 U1 C1 153.87(9) . .
C2 U1 C1 32.26(12) . .
C3 U1 C1 57.99(15) 2 .
O2 U1 C4 159.30(12) . .
O1 U1 C4 100.37(14) . .
C2 U1 C4 58.99(15) . .
C3 U1 C4 32.71(11) 2 .
C1 U1 C4 68.31(15) . .
O2 U1 C3 147.87(14) . .
O1 U1 C3 100.30(14) . .
C2 U1 C3 32.81(14) . .
C3 U1 C3 57.41(19) 2 .
C1 U1 C3 57.21(14) . .
C4 U1 C3 32.32(11) . .
O2 U1 C2 101.87(14) . 2
O1 U1 C2 156.59(15) . 2
C2 U1 C2 57.1(2) . 2
C3 U1 C2 32.58(14) 2 2
C1 U1 C2 31.62(13) . 2
C4 U1 C2 57.76(14) . 2
C3 U1 C2 66.27(14) . 2
C11 O1 U1 148.4(3) . .
C25 O2 U1 171.3(3) . .
C2 C1 C2 120.6(6) 2 .
C2 C1 U1 71.9(3) 2 2
C2 C1 U1 76.2(3) . 2
C2 C1 U1 76.2(3) 2 .
C2 C1 U1 71.9(3) . .
U1 C1 U1 112.6(3) 2 .
C2 C1 H1 119.7 2 .
C2 C1 H1 119.7 . .
U1 C1 H1 123.7 2 .
U1 C1 H1 123.7 . .
C1 C2 C3 119.7(5) . .
C1 C2 U1 75.8(2) . .
C3 C2 U1 76.8(3) . .
C1 C2 U1 72.2(2) . 2
C3 C2 U1 70.7(3) . 2
U1 C2 U1 112.60(18) . 2
C1 C2 H2 120.1 . .
C3 C2 H2 120.1 . .
U1 C2 H2 118.1 . .
U1 C2 H2 129.3 2 .
C4 C3 C2 120.9(5) . .
C4 C3 U1 75.8(2) . 2
C2 C3 U1 76.7(3) . 2
C4 C3 U1 73.6(2) . .
C2 C3 U1 70.4(3) . .
U1 C3 U1 112.41(18) 2 .
C4 C3 H3 119.6 . .
C2 C3 H3 119.6 . .
U1 C3 H3 118.8 2 .
U1 C3 H3 128.8 . .
C3 C4 C3 117.2(6) . 2
C3 C4 C5 128.8(8) . 2
C3 C4 C5 113.9(8) 2 2
C3 C4 C5 113.9(8) . .
C3 C4 C5 128.8(8) 2 .
C5 C4 C5 15.6(13) 2 .
C3 C4 U1 71.5(2) . 2
C3 C4 U1 74.1(2) 2 2
C5 C4 U1 122.2(11) 2 2
C5 C4 U1 126.4(11) . 2
C3 C4 U1 74.1(2) . .
C3 C4 U1 71.5(2) 2 .
C5 C4 U1 126.4(11) 2 .
C5 C4 U1 122.2(11) . .
U1 C4 U1 110.8(2) 2 .
C6 C5 C10 120.0 . .
C6 C5 C4 122.3(10) . .
C10 C5 C4 117.7(10) . .
C7 C6 C5 120.0 . .
C7 C6 H6 120.0 . .
C5 C6 H6 120.0 . .
C8 C7 C6 120.0 . .
C8 C7 H7 120.0 . .
C6 C7 H7 120.0 . .
C7 C8 C9 120.0 . .
C7 C8 H8 120.0 . .
C9 C8 H8 120.0 . .
C10 C9 C8 120.0 . .
C10 C9 H9 120.0 . .
C8 C9 H9 120.0 . .
C9 C10 C5 120.0 . .
C9 C10 H10 120.0 . .
C5 C10 H10 120.0 . .
O1 C11 C12 119.4(5) . .
O1 C11 C16 118.9(4) . .
C12 C11 C16 121.7(5) . .
C13 C12 C11 117.1(5) . .
C13 C12 C17 119.9(5) . .
C11 C12 C17 122.9(5) . .
C14 C13 C12 121.9(6) . .
C14 C13 H13 119.1 . .
C12 C13 H13 119.1 . .
C15 C14 C13 120.1(6) . .
C15 C14 H14 120.0 . .
C13 C14 H14 120.0 . .
C14 C15 C16 122.1(6) . .
C14 C15 H15 118.9 . .
C16 C15 H15 118.9 . .
C15 C16 C11 116.6(5) . .
C15 C16 C21 120.4(5) . .
C11 C16 C21 122.8(4) . .
C20 C17 C18 109.5(5) . .
C20 C17 C12 109.5(5) . .
C18 C17 C12 113.5(5) . .
C20 C17 C19 106.4(5) . .
C18 C17 C19 105.3(6) . .
C12 C17 C19 112.3(5) . .
C17 C18 H18A 109.5 . .
C17 C18 H18B 109.5 . .
H18A C18 H18B 109.5 . .
C17 C18 H18C 109.5 . .
H18A C18 H18C 109.5 . .
H18B C18 H18C 109.5 . .
C17 C20 H20A 109.5 . .
C17 C20 H20B 109.5 . .
H20A C20 H20B 109.5 . .
C17 C20 H20C 109.5 . .
H20A C20 H20C 109.5 . .
H20B C20 H20C 109.5 . .
C17 C19 H19A 109.5 . .
C17 C19 H19B 109.5 . .
H19A C19 H19B 109.5 . .
C17 C19 H19C 109.5 . .
H19A C19 H19C 109.5 . .
H19B C19 H19C 109.5 . .
C22 C21 C24 110.8(5) . .
C22 C21 C23 106.2(4) . .
C24 C21 C23 107.0(4) . .
C22 C21 C16 113.2(4) . .
C24 C21 C16 108.1(4) . .
C23 C21 C16 111.5(4) . .
C21 C22 H22A 109.5 . .
C21 C22 H22B 109.5 . .
H22A C22 H22B 109.5 . .
C21 C22 H22C 109.5 . .
H22A C22 H22C 109.5 . .
H22B C22 H22C 109.5 . .
C21 C24 H24A 109.5 . .
C21 C24 H24B 109.5 . .
H24A C24 H24B 109.5 . .
C21 C24 H24C 109.5 . .
H24A C24 H24C 109.5 . .
H24B C24 H24C 109.5 . .
C21 C23 H23A 109.5 . .
C21 C23 H23B 109.5 . .
H23A C23 H23B 109.5 . .
C21 C23 H23C 109.5 . .
H23A C23 H23C 109.5 . .
H23B C23 H23C 109.5 . .
O2 C25 C26 119.5(4) . .
O2 C25 C30 118.9(4) . .
C26 C25 C30 121.6(4) . .
C27 C26 C25 117.5(5) . .
C27 C26 C31 118.6(5) . .
C25 C26 C31 123.8(4) . .
C28 C27 C26 122.3(5) . .
C28 C27 H27 118.8 . .
C26 C27 H27 118.8 . .
C27 C28 C29 119.9(5) . .
C27 C28 H28 120.0 . .
C29 C28 H28 120.0 . .
C28 C29 C30 122.1(5) . .
C28 C29 H29 119.0 . .
C30 C29 H29 119.0 . .
C29 C30 C25 116.5(5) . .
C29 C30 C35 120.4(5) . .
C25 C30 C35 123.1(4) . .
C33 C31 C32 113.2(7) . .
C33 C31 C34 107.7(6) . .
C32 C31 C34 101.6(6) . .
C33 C31 C26 108.8(5) . .
C32 C31 C26 112.5(5) . .
C34 C31 C26 112.9(5) . .
C31 C32 H32A 109.5 . .
C31 C32 H32B 109.5 . .
H32A C32 H32B 109.5 . .
C31 C32 H32C 109.5 . .
H32A C32 H32C 109.5 . .
H32B C32 H32C 109.5 . .
C31 C33 H33A 109.5 . .
C31 C33 H33B 109.5 . .
H33A C33 H33B 109.5 . .
C31 C33 H33C 109.5 . .
H33A C33 H33C 109.5 . .
H33B C33 H33C 109.5 . .
C31 C34 H34A 109.5 . .
C31 C34 H34B 109.5 . .
H34A C34 H34B 109.5 . .
C31 C34 H34C 109.5 . .
H34A C34 H34C 109.5 . .
H34B C34 H34C 109.5 . .
C36 C35 C37 111.3(5) . .
C36 C35 C30 110.3(5) . .
C37 C35 C30 110.8(4) . .
C36 C35 C38 107.1(5) . .
C37 C35 C38 105.2(5) . .
C30 C35 C38 112.1(4) . .
C35 C36 H36A 109.5 . .
C35 C36 H36B 109.5 . .
H36A C36 H36B 109.5 . .
C35 C36 H36C 109.5 . .
H36A C36 H36C 109.5 . .
H36B C36 H36C 109.5 . .
C35 C37 H37A 109.5 . .
C35 C37 H37B 109.5 . .
H37A C37 H37B 109.5 . .
C35 C37 H37C 109.5 . .
H37A C37 H37C 109.5 . .
H37B C37 H37C 109.5 . .
C35 C38 H38A 109.5 . .
C35 C38 H38B 109.5 . .
H38A C38 H38B 109.5 . .
C35 C38 H38C 109.5 . .
H38A C38 H38C 109.5 . .
H38B C38 H38C 109.5 . .

loop_
_geom_bond_atom_site_label_1
_geom_bond_atom_site_label_2
_geom_bond_distance
_geom_bond_site_symmetry_2
U1 O2 2.127(3) .
U1 O1 2.155(3) .
U1 C2 2.527(5) .
U1 C3 2.548(5) 2
U1 C1 2.577(4) .
U1 C4 2.606(4) .
U1 C3 2.612(5) .
U1 C2 2.627(5) 2
O1 C11 1.367(5) .
O2 C25 1.360(5) .
C1 C2 1.419(6) 2
C1 C2 1.419(6) .
C1 U1 2.577(4) 2
C1 H1 0.9500 .
C2 C3 1.454(6) .
C2 U1 2.627(5) 2
C2 H2 0.9500 .
C3 C4 1.452(6) .
C3 U1 2.548(5) 2
C3 H3 0.9500 .
C4 C3 1.452(6) 2
C4 C5 1.502(8) 2
C4 C5 1.502(8) .
C4 U1 2.606(4) 2
C5 C6 1.382(4) .
C5 C10 1.382(4) .
C6 C7 1.382(4) .
C6 H6 0.9500 .
C7 C8 1.382(4) .
C7 H7 0.9500 .
C8 C9 1.382(4) .
C8 H8 0.9500 .
C9 C10 1.382(4) .
C9 H9 0.9500 .
C10 H10 0.9500 .
C11 C12 1.414(7) .
C11 C16 1.418(7) .
C12 C13 1.383(7) .
C12 C17 1.535(7) .
C13 C14 1.379(8) .
C13 H13 0.9500 .
C14 C15 1.359(8) .
C14 H14 0.9500 .
C15 C16 1.395(7) .
C15 H15 0.9500 .
C16 C21 1.540(7) .
C17 C20 1.511(7) .
C17 C18 1.517(8) .
C17 C19 1.535(8) .
C18 H18A 0.9800 .
C18 H18B 0.9800 .
C18 H18C 0.9800 .
C20 H20A 0.9800 .
C20 H20B 0.9800 .
C20 H20C 0.9800 .
C19 H19A 0.9800 .
C19 H19B 0.9800 .
C19 H19C 0.9800 .
C21 C22 1.513(7) .
C21 C24 1.525(7) .
C21 C23 1.532(7) .
C22 H22A 0.9800 .
C22 H22B 0.9800 .
C22 H22C 0.9800 .
C24 H24A 0.9800 .
C24 H24B 0.9800 .
C24 H24C 0.9800 .
C23 H23A 0.9800 .
C23 H23B 0.9800 .
C23 H23C 0.9800 .
C25 C26 1.410(7) .
C25 C30 1.423(7) .
C26 C27 1.391(7) .
C26 C31 1.529(7) .
C27 C28 1.351(8) .
C27 H27 0.9500 .
C28 C29 1.384(8) .
C28 H28 0.9500 .
C29 C30 1.397(7) .
C29 H29 0.9500 .
C30 C35 1.528(7) .
C31 C33 1.482(8) .
C31 C32 1.512(8) .
C31 C34 1.512(7) .
C32 H32A 0.9800 .
C32 H32B 0.9800 .
C32 H32C 0.9800 .
C33 H33A 0.9800 .
C33 H33B 0.9800 .
C33 H33C 0.9800 .
C34 H34A 0.9800 .
C34 H34B 0.9800 .
C34 H34C 0.9800 .
C35 C36 1.501(7) .
C35 C37 1.514(7) .
C35 C38 1.529(7) .
C36 H36A 0.9800 .
C36 H36B 0.9800 .
C36 H36C 0.9800 .
C37 H37A 0.9800 .
C37 H37B 0.9800 .
C37 H37C 0.9800 .
C38 H38A 0.9800 .
C38 H38B 0.9800 .
C38 H38C 0.9800 .

loop_
_geom_torsion_atom_site_label_1
_geom_torsion_atom_site_label_2
_geom_torsion_atom_site_label_3
_geom_torsion_atom_site_label_4
_geom_torsion
_geom_torsion_site_symmetry_1
_geom_torsion_site_symmetry_4
O2 U1 O1 C11 177.4(6) . .
C2 U1 O1 C11 -55.3(6) . .
C3 U1 O1 C11 29.1(6) 2 .
C1 U1 O1 C11 -56.8(7) . .
C4 U1 O1 C11 4.5(6) . .
C3 U1 O1 C11 -28.3(6) . .
C2 U1 O1 C11 24.1(8) 2 .
O1 U1 O2 C25 -139(2) . .
C2 U1 O2 C25 90(2) . .
C3 U1 O2 C25 8(2) 2 .
C1 U1 O2 C25 62(2) . .
C4 U1 O2 C25 21(2) . .
C3 U1 O2 C25 95(2) . .
C2 U1 O2 C25 31(2) 2 .
O2 U1 C1 C2 -102.2(3) . 2
O1 U1 C1 C2 131.5(3) . 2
C2 U1 C1 C2 129.2(5) . 2
C3 U1 C1 C2 28.3(3) 2 2
C4 U1 C1 C2 63.3(3) . 2
C3 U1 C1 C2 97.7(3) . 2
O2 U1 C1 C2 128.6(3) . .
O1 U1 C1 C2 2.3(5) . .
C3 U1 C1 C2 -100.9(3) 2 .
C4 U1 C1 C2 -65.9(3) . .
C3 U1 C1 C2 -31.5(3) . .
C2 U1 C1 C2 -129.2(5) 2 .
O2 U1 C1 U1 -165.49(9) . 2
O1 U1 C1 U1 68.2(3) . 2
C2 U1 C1 U1 65.9(3) . 2
C3 U1 C1 U1 -34.99(13) 2 2
C4 U1 C1 U1 0.0 . 2
C3 U1 C1 U1 34.35(13) . 2
C2 U1 C1 U1 -63.3(3) 2 2
C2 C1 C2 C3 4.5(3) 2 .
U1 C1 C2 C3 -54.4(4) 2 .
U1 C1 C2 C3 65.5(4) . .
C2 C1 C2 U1 -60.95(11) 2 .
U1 C1 C2 U1 -119.82(16) 2 .
C2 C1 C2 U1 58.87(12) 2 2
U1 C1 C2 U1 119.82(16) . 2
O2 U1 C2 C1 -59.1(3) . .
O1 U1 C2 C1 -178.8(3) . .
C3 U1 C2 C1 63.3(3) 2 .
C4 U1 C2 C1 98.3(3) . .
C3 U1 C2 C1 125.8(5) . .
C2 U1 C2 C1 28.9(3) 2 .
O2 U1 C2 C3 175.1(3) . .
O1 U1 C2 C3 55.4(3) . .
C3 U1 C2 C3 -62.4(3) 2 .
C1 U1 C2 C3 -125.8(5) . .
C4 U1 C2 C3 -27.5(3) . .
C2 U1 C2 C3 -96.8(3) 2 .
O2 U1 C2 U1 -122.60(19) . 2
O1 U1 C2 U1 117.72(19) . 2
C3 U1 C2 U1 -0.2(2) 2 2
C1 U1 C2 U1 -63.5(3) . 2
C4 U1 C2 U1 34.81(15) . 2
C3 U1 C2 U1 62.3(3) . 2
C2 U1 C2 U1 -34.6(2) 2 2
C1 C2 C3 C4 -9.2(6) . .
U1 C2 C3 C4 55.8(4) . .
U1 C2 C3 C4 -64.2(3) 2 .
C1 C2 C3 U1 55.1(4) . 2
U1 C2 C3 U1 120.01(13) . 2
C1 C2 C3 U1 -64.9(3) . .
U1 C2 C3 U1 -120.01(13) 2 .
O2 U1 C3 C4 -140.6(3) . .
O1 U1 C3 C4 93.1(3) . .
C2 U1 C3 C4 -132.3(4) . .
C3 U1 C3 C4 -31.0(3) 2 .
C1 U1 C3 C4 -101.3(3) . .
C2 U1 C3 C4 -66.7(3) 2 .
O2 U1 C3 C2 -8.3(5) . .
O1 U1 C3 C2 -134.6(3) . .
C3 U1 C3 C2 101.3(3) 2 .
C1 U1 C3 C2 31.0(3) . .
C4 U1 C3 C2 132.3(4) . .
C2 U1 C3 C2 65.6(4) 2 .
O2 U1 C3 U1 -74.1(3) . 2
O1 U1 C3 U1 159.72(17) . 2
C2 U1 C3 U1 -65.7(3) . 2
C3 U1 C3 U1 35.6(2) 2 2
C1 U1 C3 U1 -34.73(15) . 2
C4 U1 C3 U1 66.6(3) . 2
C2 U1 C3 U1 -0.1(2) 2 2
C2 C3 C4 C3 4.5(3) . 2
U1 C3 C4 C3 -60.17(11) 2 2
U1 C3 C4 C3 58.80(11) . 2
C2 C3 C4 C5 -178.5(14) . 2
U1 C3 C4 C5 116.8(14) 2 2
U1 C3 C4 C5 -124.2(14) . 2
C2 C3 C4 C5 -172.9(12) . .
U1 C3 C4 C5 122.4(12) 2 .
U1 C3 C4 C5 -118.6(12) . .
C2 C3 C4 U1 64.7(4) . 2
U1 C3 C4 U1 118.96(15) . 2
C2 C3 C4 U1 -54.3(4) . .
U1 C3 C4 U1 -118.96(15) 2 .
O2 U1 C4 C3 107.3(3) . .
O1 U1 C4 C3 -92.9(3) . .
C2 U1 C4 C3 27.9(3) . .
C3 U1 C4 C3 126.6(5) 2 .
C1 U1 C4 C3 62.5(3) . .
C2 U1 C4 C3 96.1(3) 2 .
O2 U1 C4 C3 -19.3(5) . 2
O1 U1 C4 C3 140.4(3) . 2
C2 U1 C4 C3 -98.8(3) . 2
C1 U1 C4 C3 -64.1(3) . 2
C3 U1 C4 C3 -126.6(5) . 2
C2 U1 C4 C3 -30.5(3) 2 2
O2 U1 C4 C5 -125.8(9) . 2
O1 U1 C4 C5 33.9(9) . 2
C2 U1 C4 C5 154.7(9) . 2
C3 U1 C4 C5 -106.5(9) 2 2
C1 U1 C4 C5 -170.6(9) . 2
C3 U1 C4 C5 126.8(9) . 2
C2 U1 C4 C5 -137.0(9) 2 2
O2 U1 C4 C5 -144.1(10) . .
O1 U1 C4 C5 15.7(9) . .
C2 U1 C4 C5 136.5(9) . .
C3 U1 C4 C5 -124.8(10) 2 .
C1 U1 C4 C5 171.1(9) . .
C3 U1 C4 C5 108.6(10) . .
C2 U1 C4 C5 -155.3(9) 2 .
O2 U1 C4 U1 44.8(3) . 2
O1 U1 C4 U1 -155.43(8) . 2
C2 U1 C4 U1 -34.64(14) . 2
C3 U1 C4 U1 64.1(3) 2 2
C1 U1 C4 U1 0.0 . 2
C3 U1 C4 U1 -62.5(3) . 2
C2 U1 C4 U1 33.63(14) 2 2
C3 C4 C5 C6 28.6(17) . .
C3 C4 C5 C6 -148.4(6) 2 .
C5 C4 C5 C6 -168(10) 2 .
U1 C4 C5 C6 112.6(10) 2 .
U1 C4 C5 C6 -57.1(16) . .
C3 C4 C5 C10 -154.1(7) . .
C3 C4 C5 C10 28.9(19) 2 .
C5 C4 C5 C10 9(7) 2 .
U1 C4 C5 C10 -70.1(14) 2 .
U1 C4 C5 C10 120.2(8) . .
C10 C5 C6 C7 0.0 . .
C4 C5 C6 C7 177(2) . .
C5 C6 C7 C8 0.0 . .
C6 C7 C8 C9 0.0 . .
C7 C8 C9 C10 0.0 . .
C8 C9 C10 C5 0.0 . .
C6 C5 C10 C9 0.0 . .
C4 C5 C10 C9 -177(2) . .
U1 O1 C11 C12 -83.7(7) . .
U1 O1 C11 C16 95.6(7) . .
O1 C11 C12 C13 171.7(5) . .
C16 C11 C12 C13 -7.6(8) . .
O1 C11 C12 C17 -12.4(8) . .
C16 C11 C12 C17 168.3(5) . .
C11 C12 C13 C14 1.5(10) . .
C17 C12 C13 C14 -174.5(6) . .
C12 C13 C14 C15 3.8(12) . .
C13 C14 C15 C16 -3.0(12) . .
C14 C15 C16 C11 -2.8(9) . .
C14 C15 C16 C21 172.9(6) . .
O1 C11 C16 C15 -171.1(5) . .
C12 C11 C16 C15 8.3(8) . .
O1 C11 C16 C21 13.3(7) . .
C12 C11 C16 C21 -167.4(5) . .
C13 C12 C17 C20 112.4(6) . .
C11 C12 C17 C20 -63.4(7) . .
C13 C12 C17 C18 -124.9(6) . .
C11 C12 C17 C18 59.3(8) . .
C13 C12 C17 C19 -5.6(8) . .
C11 C12 C17 C19 178.6(6) . .
C15 C16 C21 C22 121.0(6) . .
C11 C16 C21 C22 -63.5(7) . .
C15 C16 C21 C24 -116.0(6) . .
C11 C16 C21 C24 59.5(6) . .
C15 C16 C21 C23 1.4(7) . .
C11 C16 C21 C23 176.8(5) . .
U1 O2 C25 C26 44(2) . .
U1 O2 C25 C30 -135.6(18) . .
O2 C25 C26 C27 178.1(4) . .
C30 C25 C26 C27 -2.0(7) . .
O2 C25 C26 C31 0.9(7) . .
C30 C25 C26 C31 -179.1(5) . .
C25 C26 C27 C28 0.8(9) . .
C31 C26 C27 C28 178.1(6) . .
C26 C27 C28 C29 0.8(10) . .
C27 C28 C29 C30 -1.4(10) . .
C28 C29 C30 C25 0.3(8) . .
C28 C29 C30 C35 -179.8(6) . .
O2 C25 C30 C29 -178.6(4) . .
C26 C25 C30 C29 1.4(7) . .
O2 C25 C30 C35 1.5(7) . .
C26 C25 C30 C35 -178.5(5) . .
C27 C26 C31 C33 -98.7(7) . .
C25 C26 C31 C33 78.4(7) . .
C27 C26 C31 C32 135.1(7) . .
C25 C26 C31 C32 -47.8(8) . .
C27 C26 C31 C34 20.8(7) . .
C25 C26 C31 C34 -162.1(6) . .
C29 C30 C35 C36 -116.8(6) . .
C25 C30 C35 C36 63.1(6) . .
C29 C30 C35 C37 119.5(6) . .
C25 C30 C35 C37 -60.6(6) . .
C29 C30 C35 C38 2.4(7) . .
C25 C30 C35 C38 -177.7(5) . .
